data_1523697
loop_
_publ_author_name
'Giessen, G.C.'
'Wang, R.'
'Grant, N.J.'

_publ_section_title
;
 New A3 B5 phases of the titanium group metals with rhodium
;
_journal_name_full 'Transactions of the Metallurgical Society of Aime'
_journal_page_first 1207
_journal_page_last 1210
_journal_volume 245
_journal_year 1969
_chemical_formula_sum 'Hf3 Rh5'
_space_group_IT_number 55
_symmetry_space_group_name_Hall '-P 2 2ab'
_symmetry_space_group_name_H-M 'P b a m'
_cell_angle_alpha 90
_cell_angle_beta 90
_cell_angle_gamma 90
_cell_formula_units_Z 2
_cell_length_a 5.58
_cell_length_b 10.73
_cell_length_c 4.25
_cell_volume 254.462
_citation_journal_id_ASTM TMSAAB
_cod_data_source_file Giessen_TMSAAB_1969_588.cif
_cod_data_source_block Hf3Rh5
_cod_original_cell_volume 254.4619
_cod_database_code 1523697

loop_
_symmetry_equiv_pos_as_xyz
x,y,z
-x,-y,z
x+1/2,-y+1/2,-z
-x+1/2,y+1/2,-z
-x,-y,-z
x,y,-z
-x-1/2,y-1/2,z
x-1/2,-y-1/2,z

loop_
_atom_site_label
_atom_site_type_symbol
_atom_site_fract_x
_atom_site_fract_y
_atom_site_fract_z
_atom_site_occupancy
_atom_site_U_iso_or_equiv
Rh3 Rh 0.303 0.383 0.5 1 0.0
Hf1 Hf 0 0 0 1 0.0
Hf2 Hf 0.353 0.132 0.5 1 0.0
Rh1 Rh 0 0.5 0 1 0.0
Rh2 Rh 0.119 0.229 0 1 0.0
